data_4314429
loop_
_publ_author_name
'Patrina Paraskevopoulou'
'Lin Ai'
'Qiuwen Wang'
'Devender Pinnapareddy'
'Rama Acharyya'
'Rupam Dinda'
'Purak Das'
'Remle \,Celenligil-\,Cetin'
'Georgios Floros'
'Yiannis Sanakis'
'Amitava Choudhury'
'Nigam P. Rath'
'Pericles Stavropoulos'

_publ_section_title
;
 Synthesis and Characterization of a Series of Structurally and
 Electronically Diverse Fe(II) Complexes Featuring a Family of
 Triphenylamido-Amine Ligands
;
_journal_name_full 'Inorganic Chemistry'
_journal_page_first 108
_journal_page_last 122
_journal_paper_doi 10.1021/ic9015838
_journal_volume 49
_journal_year 2010
_chemical_formula_moiety 'C28 H18 F9 Fe K N6 O3'
_chemical_formula_sum 'C28 H18 F9 Fe K N6 O3'
_chemical_formula_weight 752.43
_chemical_name_systematic
; 
 ? 
;
_space_group_IT_number 14
_symmetry_cell_setting monoclinic
_symmetry_space_group_name_Hall '-P 2ybc'
_symmetry_space_group_name_H-M 'P 1 21/c 1'
_atom_sites_solution_hydrogens geom
_atom_sites_solution_primary direct
_atom_sites_solution_secondary difmap
_audit_creation_method SHELXL-97
_cell_angle_alpha 90.00
_cell_angle_beta 101.933(5)
_cell_angle_gamma 90.00
_cell_formula_units_Z 4
_cell_length_a 10.6910(18)
_cell_length_b 18.772(4)
_cell_length_c 15.681(3)
_cell_measurement_reflns_used 948
_cell_measurement_temperature 130(2)
_cell_measurement_theta_max 21.69
_cell_measurement_theta_min 2.54
_cell_volume 3079.0(10)
_computing_cell_refinement 'Bruker SMART, 1998'
_computing_data_collection 'Bruker SMART, 1998'
_computing_data_reduction 'Bruker SAINT, 1998'
_computing_molecular_graphics 'Bruker SHELXTL'
_computing_publication_material 'Bruker SHELXTL'
_computing_structure_refinement 'SHELXL-97 (Sheldrick, 1997)'
_computing_structure_solution 'SHELXS-97 (Sheldrick, 1990)'
_diffrn_ambient_temperature 130(2)
_diffrn_measured_fraction_theta_full 0.991
_diffrn_measured_fraction_theta_max 0.991
_diffrn_measurement_device_type 'Apex CCD area detector'
_diffrn_measurement_method 'phi and omega scans'
_diffrn_radiation_monochromator graphite
_diffrn_radiation_source 'fine-focus sealed tube'
_diffrn_radiation_type MoK\a
_diffrn_radiation_wavelength 0.71073
_diffrn_reflns_av_R_equivalents 0.1179
_diffrn_reflns_av_sigmaI/netI 0.1273
_diffrn_reflns_limit_h_max 13
_diffrn_reflns_limit_h_min -13
_diffrn_reflns_limit_k_max 24
_diffrn_reflns_limit_k_min -24
_diffrn_reflns_limit_l_max 20
_diffrn_reflns_limit_l_min -20
_diffrn_reflns_number 26475
_diffrn_reflns_theta_full 27.50
_diffrn_reflns_theta_max 27.50
_diffrn_reflns_theta_min 1.71
_exptl_absorpt_coefficient_mu 0.721
_exptl_absorpt_correction_T_max 0.9648
_exptl_absorpt_correction_T_min 0.8692
_exptl_absorpt_correction_type multi-scan
_exptl_absorpt_process_details '(SADABS; Sheldrick, 2003)'
_exptl_crystal_colour colorless
_exptl_crystal_density_diffrn 1.623
_exptl_crystal_density_meas ?
_exptl_crystal_density_method 'not measured'
_exptl_crystal_description plate
_exptl_crystal_F_000 1512
_exptl_crystal_size_max 0.20
_exptl_crystal_size_mid 0.08
_exptl_crystal_size_min 0.05
_refine_diff_density_max 0.713
_refine_diff_density_min -0.420
_refine_diff_density_rms 0.104
_refine_ls_extinction_method none
_refine_ls_goodness_of_fit_ref 0.952
_refine_ls_hydrogen_treatment constr
_refine_ls_matrix_type full
_refine_ls_number_parameters 433
_refine_ls_number_reflns 7002
_refine_ls_number_restraints 0
_refine_ls_restrained_S_all 0.952
_refine_ls_R_factor_all 0.1464
_refine_ls_R_factor_gt 0.0707
_refine_ls_shift/su_max 0.000
_refine_ls_shift/su_mean 0.000
_refine_ls_structure_factor_coef Fsqd
_refine_ls_weighting_details 'calc w=1/[\s^2^(Fo^2^)+(0.0742P)^2^+0.0000P] where P=(Fo^2^+2Fc^2^)/3'
_refine_ls_weighting_scheme calc
_refine_ls_wR_factor_gt 0.1425
_refine_ls_wR_factor_ref 0.1719
_reflns_number_gt 3707
_reflns_number_total 7002
_reflns_threshold_expression >2sigma(I)
_cod_data_source_file ic9015838_si_002_09.cif
_cod_data_source_block L8Fe(II)-NCMe
_cod_depositor_comments
;
The following automatic conversions were performed:

'_symmetry_cell_setting' value 'Monoclinic' changed to 'monoclinic'
according to the built-in table from CIF Core dictionary named
'cif_core.dic' version 2.4.1 from 2010-06-29.

Automatic conversion script
Id: cif_fix_values 1646 2011-03-28 12:23:43Z adriana 

The following automatic conversions were performed:

'_exptl_crystal_density_meas' value 'not_measured' was changed to '?'
- the value is perceived as not measured.

Automatic conversion script
Id: cif_fix_values 3008 2015-01-20 13:52:24Z robertas 
;
_cod_database_code 4314429

loop_
_symmetry_equiv_pos_as_xyz
'x, y, z'
'-x, y+1/2, -z+1/2'
'-x, -y, -z'
'x, -y-1/2, z-1/2'

loop_
_atom_site_label
_atom_site_type_symbol
_atom_site_fract_x
_atom_site_fract_y
_atom_site_fract_z
_atom_site_U_iso_or_equiv
_atom_site_adp_type
_atom_site_occupancy
_atom_site_symmetry_multiplicity
_atom_site_calc_flag
_atom_site_refinement_flags
_atom_site_disorder_assembly
_atom_site_disorder_group
Fe1 Fe 0.71449(6) -0.58724(4) 0.33714(4) 0.0259(2) Uani 1 1 d . . .
K1 K 0.85054(10) -0.22831(6) 0.34773(8) 0.0351(3) Uani 1 1 d . . .
C1 C 0.8041(4) -0.5533(2) 0.1758(3) 0.0240(10) Uani 1 1 d . . .
C2 C 0.9023(4) -0.5898(2) 0.2304(3) 0.0255(10) Uani 1 1 d . . .
C3 C 1.0288(4) -0.5747(3) 0.2262(3) 0.0317(12) Uani 1 1 d . . .
H3A H 1.0971 -0.5993 0.2628 0.038 Uiso 1 1 calc R . .
C4 C 1.0537(5) -0.5237(3) 0.1683(3) 0.0356(13) Uani 1 1 d . . .
H4A H 1.1397 -0.5141 0.1646 0.043 Uiso 1 1 calc R . .
C5 C 0.9564(5) -0.4867(3) 0.1159(4) 0.0371(13) Uani 1 1 d . . .
H5A H 0.9754 -0.4512 0.0773 0.045 Uiso 1 1 calc R . .
C6 C 0.8305(5) -0.5011(2) 0.1194(3) 0.0288(11) Uani 1 1 d . . .
H6A H 0.7628 -0.4754 0.0836 0.035 Uiso 1 1 calc R . .
N2 N 0.8670(3) -0.63636(19) 0.2932(2) 0.0247(9) Uani 1 1 d . . .
O1 O 0.9862(3) -0.72962(18) 0.2546(3) 0.0461(10) Uani 1 1 d . . .
C7 C 0.9158(4) -0.7017(3) 0.2991(3) 0.0299(12) Uani 1 1 d . . .
C8 C 0.8795(5) -0.7472(3) 0.3699(3) 0.0344(12) Uani 1 1 d . . .
F1 F 0.7572(3) -0.73897(15) 0.37739(19) 0.0411(8) Uani 1 1 d . . .
F2 F 0.8933(3) -0.81628(14) 0.3554(2) 0.0451(8) Uani 1 1 d . . .
F3 F 0.9506(3) -0.73327(16) 0.4487(2) 0.0525(9) Uani 1 1 d . . .
C9 C 0.5794(4) -0.5156(2) 0.1734(3) 0.0220(10) Uani 1 1 d . . .
C10 C 0.5899(4) -0.4666(2) 0.2405(3) 0.0225(10) Uani 1 1 d . . .
C11 C 0.4940(4) -0.4163(2) 0.2370(3) 0.0294(11) Uani 1 1 d . . .
H11A H 0.4993 -0.3825 0.2828 0.035 Uiso 1 1 calc R . .
C12 C 0.3910(5) -0.4149(3) 0.1674(3) 0.0340(12) Uani 1 1 d . . .
H12A H 0.3265 -0.3797 0.1650 0.041 Uiso 1 1 calc R . .
C13 C 0.3815(5) -0.4640(2) 0.1018(3) 0.0309(12) Uani 1 1 d . . .
H13A H 0.3100 -0.4631 0.0544 0.037 Uiso 1 1 calc R . .
C14 C 0.4764(5) -0.5151(2) 0.1046(3) 0.0284(11) Uani 1 1 d . . .
H14A H 0.4701 -0.5493 0.0593 0.034 Uiso 1 1 calc R . .
N3 N 0.6925(3) -0.47605(19) 0.3134(2) 0.0261(9) Uani 1 1 d . . .
O2 O 0.7383(3) -0.35561(17) 0.3254(2) 0.0355(9) Uani 1 1 d . . .
C15 C 0.7550(4) -0.4185(3) 0.3472(3) 0.0291(11) Uani 1 1 d . . .
C16 C 0.8633(5) -0.4341(3) 0.4240(3) 0.0320(12) Uani 1 1 d . . .
F4 F 0.9321(3) -0.49200(15) 0.41193(18) 0.0382(7) Uani 1 1 d . . .
F5 F 0.9468(3) -0.38016(16) 0.4379(2) 0.0538(9) Uani 1 1 d . . .
F6 F 0.8244(3) -0.44396(18) 0.49822(19) 0.0513(9) Uani 1 1 d . . .
N1 N 0.6752(3) -0.57093(18) 0.1835(2) 0.0216(8) Uani 1 1 d . . .
C17 C 0.6274(4) -0.6408(2) 0.1555(3) 0.0222(10) Uani 1 1 d . . .
C18 C 0.5501(4) -0.6728(2) 0.2070(3) 0.0227(10) Uani 1 1 d . . .
C19 C 0.4967(4) -0.7379(2) 0.1807(3) 0.0259(11) Uani 1 1 d . . .
H19A H 0.4433 -0.7606 0.2139 0.031 Uiso 1 1 calc R . .
C20 C 0.5198(5) -0.7707(3) 0.1060(3) 0.0307(12) Uani 1 1 d . . .
H20A H 0.4820 -0.8156 0.0887 0.037 Uiso 1 1 calc R . .
C21 C 0.5976(5) -0.7385(2) 0.0566(3) 0.0293(11) Uani 1 1 d . . .
H21A H 0.6131 -0.7612 0.0056 0.035 Uiso 1 1 calc R . .
C22 C 0.6520(4) -0.6735(2) 0.0820(3) 0.0265(11) Uani 1 1 d . . .
H22A H 0.7063 -0.6512 0.0491 0.032 Uiso 1 1 calc R . .
N4 N 0.5386(3) -0.63574(19) 0.2839(2) 0.0226(9) Uani 1 1 d . . .
O3 O 0.3205(3) -0.65917(18) 0.2635(2) 0.0391(9) Uani 1 1 d . . .
C23 C 0.4226(5) -0.6325(2) 0.3016(3) 0.0277(11) Uani 1 1 d . . .
C24 C 0.4106(5) -0.5875(3) 0.3813(3) 0.0337(12) Uani 1 1 d . . .
F7 F 0.3120(3) -0.54304(17) 0.3618(2) 0.0499(9) Uani 1 1 d . . .
F8 F 0.5105(3) -0.54504(19) 0.4114(2) 0.0581(10) Uani 1 1 d . . .
F9 F 0.3935(4) -0.62744(18) 0.4457(2) 0.0711(11) Uani 1 1 d . . .
N5 N 0.7557(4) -0.6026(2) 0.4728(3) 0.0370(11) Uani 1 1 d . . .
C25 C 0.7781(5) -0.6069(3) 0.5469(4) 0.0322(12) Uani 1 1 d . . .
C26 C 0.8077(5) -0.6131(3) 0.6412(3) 0.0449(14) Uani 1 1 d . . .
H26C H 0.8618 -0.5730 0.6663 0.054 Uiso 1 1 calc R . .
H26B H 0.8531 -0.6579 0.6580 0.054 Uiso 1 1 calc R . .
H26A H 0.7282 -0.6124 0.6631 0.054 Uiso 1 1 calc R . .
N6 N 0.7894(5) -0.1610(3) 0.4879(4) 0.0641(16) Uani 1 1 d . . .
C27 C 0.7474(6) -0.1739(3) 0.5461(4) 0.0447(15) Uani 1 1 d . . .
C28 C 0.6938(8) -0.1905(4) 0.6198(4) 0.084(3) Uani 1 1 d . . .
H28C H 0.7626 -0.1952 0.6716 0.101 Uiso 1 1 calc R . .
H28B H 0.6465 -0.2354 0.6094 0.101 Uiso 1 1 calc R . .
H28A H 0.6357 -0.1523 0.6291 0.101 Uiso 1 1 calc R . .

loop_
_atom_site_aniso_label
_atom_site_aniso_U_11
_atom_site_aniso_U_22
_atom_site_aniso_U_33
_atom_site_aniso_U_23
_atom_site_aniso_U_13
_atom_site_aniso_U_12
Fe1 0.0209(4) 0.0247(4) 0.0329(4) -0.0001(3) 0.0071(3) 0.0011(3)
K1 0.0283(6) 0.0312(6) 0.0483(7) -0.0048(5) 0.0139(5) -0.0012(5)
C1 0.020(2) 0.022(2) 0.032(3) -0.003(2) 0.009(2) -0.003(2)
C2 0.017(2) 0.021(2) 0.039(3) -0.002(2) 0.009(2) -0.003(2)
C3 0.021(3) 0.029(3) 0.047(3) -0.003(2) 0.009(2) -0.003(2)
C4 0.020(3) 0.036(3) 0.053(4) 0.000(3) 0.013(2) -0.010(2)
C5 0.039(3) 0.027(3) 0.050(4) 0.005(2) 0.022(3) -0.008(2)
C6 0.032(3) 0.026(3) 0.031(3) 0.004(2) 0.012(2) -0.002(2)
N2 0.017(2) 0.021(2) 0.036(2) 0.0037(17) 0.0074(17) -0.0009(17)
O1 0.040(2) 0.029(2) 0.077(3) 0.0057(19) 0.031(2) 0.0059(17)
C7 0.019(3) 0.026(3) 0.045(3) -0.002(2) 0.008(2) 0.001(2)
C8 0.028(3) 0.029(3) 0.046(3) 0.001(2) 0.006(2) 0.003(2)
F1 0.0303(17) 0.0377(18) 0.061(2) 0.0100(15) 0.0213(15) 0.0013(14)
F2 0.0485(19) 0.0208(16) 0.070(2) 0.0044(15) 0.0213(16) 0.0039(14)
F3 0.053(2) 0.046(2) 0.050(2) 0.0088(16) -0.0076(16) -0.0116(16)
C9 0.020(2) 0.019(2) 0.028(3) 0.0042(19) 0.007(2) -0.0020(19)
C10 0.018(2) 0.022(2) 0.028(3) 0.003(2) 0.004(2) -0.002(2)
C11 0.027(3) 0.018(3) 0.045(3) -0.006(2) 0.011(2) 0.002(2)
C12 0.027(3) 0.027(3) 0.048(3) 0.003(2) 0.007(2) 0.009(2)
C13 0.024(3) 0.033(3) 0.033(3) 0.007(2) -0.002(2) 0.003(2)
C14 0.030(3) 0.023(3) 0.031(3) 0.001(2) 0.004(2) -0.004(2)
N3 0.021(2) 0.024(2) 0.033(2) -0.0037(17) 0.0050(18) -0.0019(17)
O2 0.029(2) 0.023(2) 0.054(2) -0.0033(16) 0.0063(17) -0.0047(15)
C15 0.024(3) 0.026(3) 0.040(3) -0.004(2) 0.012(2) 0.002(2)
C16 0.023(3) 0.028(3) 0.045(3) -0.010(2) 0.007(2) -0.005(2)
F4 0.0297(16) 0.0437(18) 0.0397(18) -0.0059(14) 0.0041(13) 0.0097(14)
F5 0.0361(18) 0.0443(19) 0.074(2) -0.0097(17) -0.0054(16) -0.0126(15)
F6 0.0421(19) 0.079(2) 0.0342(18) -0.0067(16) 0.0115(15) 0.0095(17)
N1 0.020(2) 0.018(2) 0.029(2) 0.0008(16) 0.0095(16) -0.0011(16)
C17 0.017(2) 0.013(2) 0.035(3) -0.0003(19) 0.002(2) -0.0002(18)
C18 0.020(2) 0.018(2) 0.030(3) 0.0025(19) 0.004(2) 0.0031(19)
C19 0.021(2) 0.027(3) 0.029(3) 0.002(2) 0.004(2) 0.000(2)
C20 0.037(3) 0.020(3) 0.033(3) 0.000(2) 0.002(2) -0.002(2)
C21 0.040(3) 0.023(3) 0.027(3) -0.004(2) 0.011(2) 0.000(2)
C22 0.033(3) 0.024(3) 0.026(3) 0.003(2) 0.011(2) 0.001(2)
N4 0.020(2) 0.020(2) 0.029(2) 0.0019(16) 0.0097(17) -0.0027(17)
O3 0.0200(19) 0.045(2) 0.053(2) -0.0053(18) 0.0105(17) -0.0052(16)
C23 0.025(3) 0.025(3) 0.034(3) 0.009(2) 0.009(2) 0.004(2)
C24 0.022(3) 0.043(3) 0.037(3) 0.004(3) 0.008(2) 0.003(3)
F7 0.0362(18) 0.056(2) 0.056(2) -0.0104(16) 0.0065(15) 0.0205(16)
F8 0.0339(18) 0.084(3) 0.060(2) -0.0378(19) 0.0190(16) -0.0078(18)
F9 0.126(3) 0.054(2) 0.047(2) 0.0172(17) 0.049(2) 0.017(2)
N5 0.034(3) 0.034(3) 0.044(3) -0.003(2) 0.012(2) -0.005(2)
C25 0.033(3) 0.029(3) 0.038(3) 0.000(2) 0.014(2) -0.009(2)
C26 0.042(3) 0.049(4) 0.045(4) -0.002(3) 0.013(3) -0.007(3)
N6 0.076(4) 0.068(4) 0.055(4) -0.018(3) 0.028(3) -0.012(3)
C27 0.057(4) 0.032(3) 0.045(4) -0.005(3) 0.010(3) 0.008(3)
C28 0.146(8) 0.062(5) 0.050(4) -0.004(4) 0.036(5) -0.023(5)

loop_
_atom_type_symbol
_atom_type_description
_atom_type_scat_dispersion_real
_atom_type_scat_dispersion_imag
_atom_type_scat_source
C C 0.0033 0.0016 'International Tables Vol C Tables 4.2.6.8 and 6.1.1.4'
H H 0.0000 0.0000 'International Tables Vol C Tables 4.2.6.8 and 6.1.1.4'
N N 0.0061 0.0033 'International Tables Vol C Tables 4.2.6.8 and 6.1.1.4'
O O 0.0106 0.0060 'International Tables Vol C Tables 4.2.6.8 and 6.1.1.4'
F F 0.0171 0.0103 'International Tables Vol C Tables 4.2.6.8 and 6.1.1.4'
Fe Fe 0.3463 0.8444 'International Tables Vol C Tables 4.2.6.8 and 6.1.1.4'
K K 0.2009 0.2494 'International Tables Vol C Tables 4.2.6.8 and 6.1.1.4'

loop_
_geom_angle_atom_site_label_1
_geom_angle_atom_site_label_2
_geom_angle_atom_site_label_3
_geom_angle
_geom_angle_site_symmetry_1
_geom_angle_site_symmetry_3
_geom_angle_publ_flag
N4 Fe1 N5 109.01(15) . . ?
N4 Fe1 N2 111.70(14) . . ?
N5 Fe1 N2 104.86(15) . . ?
N4 Fe1 N3 107.38(14) . . ?
N5 Fe1 N3 107.74(16) . . ?
N2 Fe1 N3 115.93(14) . . ?
N4 Fe1 N1 72.37(13) . . ?
N5 Fe1 N1 178.05(15) . . ?
N2 Fe1 N1 73.26(13) . . ?
N3 Fe1 N1 72.90(13) . . ?
O3 K1 O1 93.41(12) 2_655 2_755 ?
O3 K1 O2 97.15(11) 2_655 . ?
O1 K1 O2 104.55(11) 2_755 . ?
O3 K1 N6 93.25(15) 2_655 . ?
O1 K1 N6 143.45(15) 2_755 . ?
O2 K1 N6 110.18(14) . . ?
O3 K1 F5 147.66(10) 2_655 . ?
O1 K1 F5 93.87(10) 2_755 . ?
O2 K1 F5 50.55(9) . . ?
N6 K1 F5 99.36(14) . . ?
O3 K1 C3 67.53(11) 2_655 2_755 ?
O1 K1 C3 57.10(11) 2_755 2_755 ?
O2 K1 C3 153.31(12) . 2_755 ?
N6 K1 C3 92.98(15) . 2_755 ?
F5 K1 C3 140.40(10) . 2_755 ?
C6 C1 C2 120.9(4) . . ?
C6 C1 N1 122.5(4) . . ?
C2 C1 N1 116.5(4) . . ?
C1 C2 C3 119.1(4) . . ?
C1 C2 N2 117.0(4) . . ?
C3 C2 N2 123.7(4) . . ?
C4 C3 C2 119.4(5) . . ?
C4 C3 K1 102.8(3) . 2_745 ?
C2 C3 K1 106.2(3) . 2_745 ?
C4 C3 H3A 120.3 . . ?
C2 C3 H3A 120.3 . . ?
K1 C3 H3A 60.2 2_745 . ?
C5 C4 C3 121.2(5) . . ?
C5 C4 H4A 119.4 . . ?
C3 C4 H4A 119.4 . . ?
C4 C5 C6 120.0(5) . . ?
C4 C5 H5A 120.0 . . ?
C6 C5 H5A 120.0 . . ?
C5 C6 C1 119.4(5) . . ?
C5 C6 H6A 120.3 . . ?
C1 C6 H6A 120.3 . . ?
C7 N2 C2 117.3(4) . . ?
C7 N2 Fe1 134.4(3) . . ?
C2 N2 Fe1 106.9(3) . . ?
C7 O1 K1 154.5(3) . 2_745 ?
O1 C7 N2 128.7(5) . . ?
O1 C7 C8 116.8(4) . . ?
N2 C7 C8 114.5(4) . . ?
F2 C8 F3 106.7(4) . . ?
F2 C8 F1 105.7(4) . . ?
F3 C8 F1 105.9(4) . . ?
F2 C8 C7 111.7(4) . . ?
F3 C8 C7 112.6(4) . . ?
F1 C8 C7 113.6(4) . . ?
C14 C9 C10 121.3(4) . . ?
C14 C9 N1 121.7(4) . . ?
C10 C9 N1 116.7(4) . . ?
C9 C10 C11 118.7(4) . . ?
C9 C10 N3 117.1(4) . . ?
C11 C10 N3 123.9(4) . . ?
C12 C11 C10 120.4(4) . . ?
C12 C11 H11A 119.8 . . ?
C10 C11 H11A 119.8 . . ?
C13 C12 C11 120.3(4) . . ?
C13 C12 H12A 119.9 . . ?
C11 C12 H12A 119.9 . . ?
C12 C13 C14 120.0(4) . . ?
C12 C13 H13A 120.0 . . ?
C14 C13 H13A 120.0 . . ?
C9 C14 C13 119.4(5) . . ?
C9 C14 H14A 120.3 . . ?
C13 C14 H14A 120.3 . . ?
C15 N3 C10 117.5(4) . . ?
C15 N3 Fe1 134.8(3) . . ?
C10 N3 Fe1 107.6(3) . . ?
C15 O2 K1 142.0(3) . . ?
O2 C15 N3 129.8(5) . . ?
O2 C15 C16 116.7(4) . . ?
N3 C15 C16 113.5(4) . . ?
F6 C16 F5 106.4(4) . . ?
F6 C16 F4 106.9(4) . . ?
F5 C16 F4 105.6(4) . . ?
F6 C16 C15 113.4(4) . . ?
F5 C16 C15 110.9(4) . . ?
F4 C16 C15 113.2(4) . . ?
C16 F5 K1 116.9(3) . . ?
C17 N1 C9 115.0(3) . . ?
C17 N1 C1 117.7(3) . . ?
C9 N1 C1 119.5(3) . . ?
C17 N1 Fe1 99.7(3) . . ?
C9 N1 Fe1 100.2(3) . . ?
C1 N1 Fe1 98.2(3) . . ?
C22 C17 C18 121.8(4) . . ?
C22 C17 N1 122.9(4) . . ?
C18 C17 N1 115.3(4) . . ?
C19 C18 C17 117.7(4) . . ?
C19 C18 N4 125.9(4) . . ?
C17 C18 N4 116.3(4) . . ?
C18 C19 C20 120.8(4) . . ?
C18 C19 H19A 119.6 . . ?
C20 C19 H19A 119.6 . . ?
C21 C20 C19 120.6(4) . . ?
C21 C20 H20A 119.7 . . ?
C19 C20 H20A 119.7 . . ?
C22 C21 C20 119.4(4) . . ?
C22 C21 H21A 120.3 . . ?
C20 C21 H21A 120.3 . . ?
C21 C22 C17 119.7(4) . . ?
C21 C22 H22A 120.1 . . ?
C17 C22 H22A 120.1 . . ?
C23 N4 C18 116.6(4) . . ?
C23 N4 Fe1 134.1(3) . . ?
C18 N4 Fe1 108.8(3) . . ?
C23 O3 K1 162.7(3) . 2_645 ?
O3 C23 N4 130.6(5) . . ?
O3 C23 C24 113.7(4) . . ?
N4 C23 C24 115.7(4) . . ?
F9 C24 F7 107.9(4) . . ?
F9 C24 F8 107.4(4) . . ?
F7 C24 F8 104.2(4) . . ?
F9 C24 C23 111.3(4) . . ?
F7 C24 C23 110.8(4) . . ?
F8 C24 C23 114.9(4) . . ?
C25 N5 Fe1 176.2(4) . . ?
N5 C25 C26 179.3(6) . . ?
C25 C26 H26C 109.5 . . ?
C25 C26 H26B 109.5 . . ?
H26C C26 H26B 109.5 . . ?
C25 C26 H26A 109.5 . . ?
H26C C26 H26A 109.5 . . ?
H26B C26 H26A 109.5 . . ?
C27 N6 K1 139.2(5) . . ?
N6 C27 C28 179.7(8) . . ?
C27 C28 H28C 109.5 . . ?
C27 C28 H28B 109.5 . . ?
H28C C28 H28B 109.5 . . ?
C27 C28 H28A 109.5 . . ?
H28C C28 H28A 109.5 . . ?
H28B C28 H28A 109.5 . . ?

loop_
_geom_bond_atom_site_label_1
_geom_bond_atom_site_label_2
_geom_bond_distance
_geom_bond_site_symmetry_2
_geom_bond_publ_flag
Fe1 N4 2.101(4) . ?
Fe1 N5 2.102(5) . ?
Fe1 N2 2.109(4) . ?
Fe1 N3 2.125(4) . ?
Fe1 N1 2.378(4) . ?
K1 O3 2.599(4) 2_655 ?
K1 O1 2.604(4) 2_755 ?
K1 O2 2.664(3) . ?
K1 N6 2.729(5) . ?
K1 F5 3.253(3) . ?
K1 C3 3.455(5) 2_755 ?
C1 C6 1.387(6) . ?
C1 C2 1.390(6) . ?
C1 N1 1.447(5) . ?
C2 C3 1.397(6) . ?
C2 N2 1.424(6) . ?
C3 C4 1.383(7) . ?
C3 K1 3.455(5) 2_745 ?
C3 H3A 0.9500 . ?
C4 C5 1.374(7) . ?
C4 H4A 0.9500 . ?
C5 C6 1.385(7) . ?
C5 H5A 0.9500 . ?
C6 H6A 0.9500 . ?
N2 C7 1.329(6) . ?
O1 C7 1.242(5) . ?
O1 K1 2.604(4) 2_745 ?
C7 C8 1.514(7) . ?
C8 F2 1.330(5) . ?
C8 F3 1.335(6) . ?
C8 F1 1.345(5) . ?
C9 C14 1.373(6) . ?
C9 C10 1.383(6) . ?
C9 N1 1.445(5) . ?
C10 C11 1.387(6) . ?
C10 N3 1.422(6) . ?
C11 C12 1.382(6) . ?
C11 H11A 0.9500 . ?
C12 C13 1.369(7) . ?
C12 H12A 0.9500 . ?
C13 C14 1.391(6) . ?
C13 H13A 0.9500 . ?
C14 H14A 0.9500 . ?
N3 C15 1.323(6) . ?
O2 C15 1.231(5) . ?
C15 C16 1.517(7) . ?
C16 F6 1.327(6) . ?
C16 F5 1.338(5) . ?
C16 F4 1.347(5) . ?
N1 C17 1.443(5) . ?
C17 C22 1.378(6) . ?
C17 C18 1.404(6) . ?
C18 C19 1.375(6) . ?
C18 N4 1.420(6) . ?
C19 C20 1.390(6) . ?
C19 H19A 0.9500 . ?
C20 C21 1.387(7) . ?
C20 H20A 0.9500 . ?
C21 C22 1.375(6) . ?
C21 H21A 0.9500 . ?
C22 H22A 0.9500 . ?
N4 C23 1.327(6) . ?
O3 C23 1.236(5) . ?
O3 K1 2.599(4) 2_645 ?
C23 C24 1.536(7) . ?
C24 F9 1.302(6) . ?
C24 F7 1.330(5) . ?
C24 F8 1.338(6) . ?
N5 C25 1.139(6) . ?
C25 C26 1.452(7) . ?
C26 H26C 0.9800 . ?
C26 H26B 0.9800 . ?
C26 H26A 0.9800 . ?
N6 C27 1.123(7) . ?
C27 C28 1.427(9) . ?
C28 H28C 0.9800 . ?
C28 H28B 0.9800 . ?
C28 H28A 0.9800 . ?
